data_7118063
loop_
_publ_author_name
'Qiang Dai'
'Yan Jiang'
'Jin-Tao Yu'
'Jiang Cheng'

_publ_section_title
;
 Palladium-catalyzed three-component reaction of N-tosyl hydrazones,
 isonitriles and amines leading to amidines
;
_journal_name_full Chem.Commun.
_journal_page_first 16645
_journal_paper_doi 10.1039/C5cc06771E
_journal_volume 51
_journal_year 2015
_chemical_formula_moiety 'C18 H20 N2 O'
_chemical_formula_sum 'C18 H20 N2 O'
_chemical_formula_weight 280.36
_space_group_crystal_system monoclinic
_space_group_IT_number 14
_space_group_name_Hall '-P 2ybc'
_space_group_name_H-M_alt 'P 1 21/c 1'
_symmetry_space_group_name_Hall '-P 2ybc'
_symmetry_space_group_name_H-M 'P 1 21/c 1'
_atom_sites_solution_hydrogens geom
_audit_creation_method SHELXL-2014/7
_audit_update_record
;
2015-09-08 deposited with the CCDC.
2015-09-18 downloaded from the CCDC.
;
_cell_angle_alpha 90
_cell_angle_beta 99.546(9)
_cell_angle_gamma 90
_cell_formula_units_Z 4
_cell_length_a 8.471(3)
_cell_length_b 18.936(8)
_cell_length_c 9.695(4)
_cell_measurement_temperature 296(2)
_cell_measurement_theta_max 27.5
_cell_measurement_theta_min 3.1
_cell_volume 1533.6(11)
_computing_structure_refinement 'SHELXL-2014/7 (Sheldrick, 2014)'
_diffrn_ambient_temperature 296(2)
_diffrn_measured_fraction_theta_full 0.990
_diffrn_measured_fraction_theta_max 0.990
_diffrn_measurement_device_type multi-scan
_diffrn_measurement_method \w
_diffrn_radiation_type MoK\a
_diffrn_radiation_wavelength 0.71073
_diffrn_reflns_av_R_equivalents 0.0251
_diffrn_reflns_av_unetI/netI 0.0290
_diffrn_reflns_laue_measured_fraction_full 0.990
_diffrn_reflns_laue_measured_fraction_max 0.990
_diffrn_reflns_limit_h_max 10
_diffrn_reflns_limit_h_min -9
_diffrn_reflns_limit_k_max 22
_diffrn_reflns_limit_k_min -13
_diffrn_reflns_limit_l_max 11
_diffrn_reflns_limit_l_min -11
_diffrn_reflns_number 8145
_diffrn_reflns_point_group_measured_fraction_full 0.990
_diffrn_reflns_point_group_measured_fraction_max 0.990
_diffrn_reflns_theta_full 24.998
_diffrn_reflns_theta_max 24.998
_diffrn_reflns_theta_min 2.386
_exptl_absorpt_coefficient_mu 0.076
_exptl_absorpt_correction_T_max 0.970
_exptl_absorpt_correction_T_min 0.970
_exptl_absorpt_correction_type multi-scan
_exptl_crystal_colour yellow
_exptl_crystal_density_diffrn 1.214
_exptl_crystal_description prism
_exptl_crystal_F_000 600
_exptl_crystal_size_max 0.400
_exptl_crystal_size_mid 0.400
_exptl_crystal_size_min 0.400
_refine_diff_density_max 0.223
_refine_diff_density_min -0.215
_refine_diff_density_rms 0.059
_refine_ls_extinction_coef 0.125(15)
_refine_ls_extinction_expression Fc^*^=kFc[1+0.001xFc^2^\l^3^/sin(2\q)]^-1/4^
_refine_ls_extinction_method 'SHELXL-2014/7 (Sheldrick 2014'
_refine_ls_goodness_of_fit_ref 1.078
_refine_ls_hydrogen_treatment constr
_refine_ls_matrix_type full
_refine_ls_number_parameters 191
_refine_ls_number_reflns 2670
_refine_ls_number_restraints 0
_refine_ls_restrained_S_all 1.078
_refine_ls_R_factor_all 0.0563
_refine_ls_R_factor_gt 0.0466
_refine_ls_shift/su_max 0.000
_refine_ls_shift/su_mean 0.000
_refine_ls_structure_factor_coef Fsqd
_refine_ls_weighting_details 'w=1/[\s^2^(Fo^2^)+(0.0929P)^2^+0.0880P] where P=(Fo^2^+2Fc^2^)/3'
_refine_ls_weighting_scheme calc
_refine_ls_wR_factor_gt 0.1325
_refine_ls_wR_factor_ref 0.1403
_reflns_Friedel_coverage 0.000
_reflns_friedel_fraction_full .
_reflns_friedel_fraction_max .
_reflns_number_gt 2206
_reflns_number_total 2670
_reflns_threshold_expression 'I > 2\s(I)'
_cod_data_source_file c5cc06771e2.cif
_cod_data_source_block complex5
_cod_original_cell_volume 1533.5(11)
_cod_database_code 7118063
_shelx_shelxl_version_number 2014/7
_shelx_space_group_comment
;
The symmetry employed for this shelxl refinement is uniquely defined
by the following loop, which should always be used as a source of
symmetry information in preference to the above space-group names.
They are only intended as comments.
;
_shelx_estimated_absorpt_t_min 0.970
_shelx_estimated_absorpt_t_max 0.970

loop_
_space_group_symop_operation_xyz
'x, y, z'
'-x, y+1/2, -z+1/2'
'-x, -y, -z'
'x, -y-1/2, z-1/2'

loop_
_atom_site_label
_atom_site_type_symbol
_atom_site_fract_x
_atom_site_fract_y
_atom_site_fract_z
_atom_site_U_iso_or_equiv
_atom_site_adp_type
_atom_site_occupancy
_atom_site_site_symmetry_order
_atom_site_calc_flag
_atom_site_refinement_flags_posn
_atom_site_refinement_flags_adp
_atom_site_refinement_flags_occupancy
_atom_site_disorder_assembly
_atom_site_disorder_group
O1 O 0.28673(16) 0.72174(6) 1.02525(13) 0.0731(4) Uani 1 1 d . . . . .
N1 N 0.15881(13) 0.48842(6) 0.85597(12) 0.0441(3) Uani 1 1 d . . . . .
N2 N 0.18154(16) 0.60796(6) 0.84737(13) 0.0519(4) Uani 1 1 d . . . . .
C1 C 0.19496(14) 0.54319(6) 0.78952(13) 0.0382(3) Uani 1 1 d . . . . .
C2 C 0.16114(16) 0.42034(7) 0.79820(14) 0.0419(4) Uani 1 1 d . . . . .
C3 C 0.27627(19) 0.37229(8) 0.85713(17) 0.0560(4) Uani 1 1 d . . . . .
H3 H 0.3536 0.3861 0.9319 0.067 Uiso 1 1 calc R U . . .
C4 C 0.2779(2) 0.30421(8) 0.8064(2) 0.0667(5) Uani 1 1 d . . . . .
H4 H 0.3571 0.2729 0.8462 0.080 Uiso 1 1 calc R U . . .
C5 C 0.1633(2) 0.28252(9) 0.6978(2) 0.0656(5) Uani 1 1 d . . . . .
H5 H 0.1650 0.2367 0.6633 0.079 Uiso 1 1 calc R U . . .
C6 C 0.0463(2) 0.32889(9) 0.64037(18) 0.0610(5) Uani 1 1 d . . . . .
H6 H -0.0322 0.3142 0.5673 0.073 Uiso 1 1 calc R U . . .
C7 C 0.04408(17) 0.39726(8) 0.69019(16) 0.0517(4) Uani 1 1 d . . . . .
H7 H -0.0366 0.4280 0.6510 0.062 Uiso 1 1 calc R U . . .
C8 C 0.25422(16) 0.54120(7) 0.65115(14) 0.0433(4) Uani 1 1 d . . . . .
H8A H 0.2351 0.4944 0.6114 0.052 Uiso 1 1 calc R U . . .
H8B H 0.1915 0.5742 0.5879 0.052 Uiso 1 1 calc R U . . .
C9 C 0.42880(16) 0.55872(6) 0.65819(13) 0.0389(3) Uani 1 1 d . . . . .
C10 C 0.47894(18) 0.59504(8) 0.54950(15) 0.0505(4) Uani 1 1 d . . . . .
H10 H 0.4040 0.6095 0.4735 0.061 Uiso 1 1 calc R U . . .
C11 C 0.6394(2) 0.61017(9) 0.5524(2) 0.0632(5) Uani 1 1 d . . . . .
H11 H 0.6714 0.6346 0.4786 0.076 Uiso 1 1 calc R U . . .
C12 C 0.7511(2) 0.58931(10) 0.6636(2) 0.0659(5) Uani 1 1 d . . . . .
H12 H 0.8587 0.5998 0.6655 0.079 Uiso 1 1 calc R U . . .
C13 C 0.70393(19) 0.55299(9) 0.7720(2) 0.0647(5) Uani 1 1 d . . . . .
H13 H 0.7796 0.5384 0.8473 0.078 Uiso 1 1 calc R U . . .
C14 C 0.54356(18) 0.53799(8) 0.76928(16) 0.0515(4) Uani 1 1 d . . . . .
H14 H 0.5124 0.5135 0.8435 0.062 Uiso 1 1 calc R U . . .
C15 C 0.22598(18) 0.67471(7) 0.79059(15) 0.0480(4) Uani 1 1 d . . . . .
H15A H 0.1315 0.7039 0.7651 0.058 Uiso 1 1 calc R U . . .
H15B H 0.2723 0.6662 0.7071 0.058 Uiso 1 1 calc R U . . .
C16 C 0.3449(2) 0.71221(9) 0.89756(18) 0.0596(5) Uani 1 1 d . . . . .
H16A H 0.4434 0.6851 0.9149 0.071 Uiso 1 1 calc R U . . .
H16B H 0.3691 0.7579 0.8611 0.071 Uiso 1 1 calc R U . . .
C17 C 0.2482(2) 0.65535(9) 1.08057(18) 0.0640(5) Uani 1 1 d . . . . .
H17A H 0.2078 0.6630 1.1673 0.077 Uiso 1 1 calc R U . . .
H17B H 0.3445 0.6269 1.1014 0.077 Uiso 1 1 calc R U . . .
C18 C 0.12568(19) 0.61635(8) 0.98038(16) 0.0540(4) Uani 1 1 d . . . . .
H18A H 0.1068 0.5703 1.0184 0.065 Uiso 1 1 calc R U . . .
H18B H 0.0255 0.6423 0.9665 0.065 Uiso 1 1 calc R U . . .

loop_
_atom_site_aniso_label
_atom_site_aniso_U_11
_atom_site_aniso_U_22
_atom_site_aniso_U_33
_atom_site_aniso_U_23
_atom_site_aniso_U_13
_atom_site_aniso_U_12
O1 0.0959(9) 0.0608(7) 0.0653(8) -0.0153(6) 0.0214(7) -0.0193(6)
N1 0.0497(7) 0.0426(7) 0.0422(6) 0.0005(5) 0.0143(5) -0.0019(5)
N2 0.0694(8) 0.0417(7) 0.0510(8) -0.0032(5) 0.0281(6) -0.0053(5)
C1 0.0332(6) 0.0439(7) 0.0372(7) -0.0004(5) 0.0050(5) -0.0014(5)
C2 0.0439(7) 0.0424(8) 0.0422(7) 0.0024(6) 0.0156(6) -0.0069(6)
C3 0.0561(9) 0.0498(9) 0.0601(10) -0.0014(7) 0.0034(7) -0.0011(7)
C4 0.0691(11) 0.0468(9) 0.0831(12) 0.0036(8) 0.0100(9) 0.0047(8)
C5 0.0794(12) 0.0423(8) 0.0797(12) -0.0081(8) 0.0271(10) -0.0178(8)
C6 0.0620(10) 0.0617(10) 0.0601(9) -0.0062(8) 0.0121(8) -0.0268(8)
C7 0.0479(8) 0.0545(9) 0.0523(9) 0.0024(7) 0.0073(7) -0.0085(6)
C8 0.0488(8) 0.0450(8) 0.0360(7) -0.0014(5) 0.0072(6) -0.0051(6)
C9 0.0482(8) 0.0334(6) 0.0375(7) -0.0039(5) 0.0137(6) -0.0009(5)
C10 0.0582(9) 0.0509(8) 0.0457(8) 0.0066(6) 0.0182(7) 0.0006(7)
C11 0.0666(11) 0.0604(10) 0.0714(11) 0.0043(8) 0.0370(9) -0.0071(8)
C12 0.0470(9) 0.0696(11) 0.0856(13) -0.0110(9) 0.0245(9) -0.0069(8)
C13 0.0495(9) 0.0751(11) 0.0678(11) -0.0012(9) 0.0049(8) 0.0056(8)
C14 0.0521(9) 0.0570(9) 0.0465(8) 0.0073(6) 0.0112(7) 0.0016(6)
C15 0.0532(8) 0.0391(7) 0.0535(8) 0.0048(6) 0.0140(7) 0.0069(6)
C16 0.0630(10) 0.0518(9) 0.0650(10) 0.0030(7) 0.0139(8) -0.0063(7)
C17 0.0758(11) 0.0679(11) 0.0507(9) -0.0033(8) 0.0180(8) -0.0052(8)
C18 0.0637(10) 0.0495(9) 0.0548(9) -0.0059(6) 0.0278(7) -0.0006(7)

loop_
_atom_type_symbol
_atom_type_description
_atom_type_scat_dispersion_real
_atom_type_scat_dispersion_imag
_atom_type_scat_source
C C 0.0033 0.0016 'International Tables Vol C Tables 4.2.6.8 and 6.1.1.4'
H H 0.0000 0.0000 'International Tables Vol C Tables 4.2.6.8 and 6.1.1.4'
N N 0.0061 0.0033 'International Tables Vol C Tables 4.2.6.8 and 6.1.1.4'
O O 0.0106 0.0060 'International Tables Vol C Tables 4.2.6.8 and 6.1.1.4'

loop_
_geom_angle_atom_site_label_1
_geom_angle_atom_site_label_2
_geom_angle_atom_site_label_3
_geom_angle
_geom_angle_site_symmetry_1
_geom_angle_site_symmetry_3
C16 O1 C17 110.52(12) . .
C1 N1 C2 121.33(12) . .
C1 N2 C15 125.67(12) . .
C1 N2 C18 121.70(12) . .
C15 N2 C18 112.57(11) . .
N1 C1 N2 118.54(13) . .
N1 C1 C8 124.60(12) . .
N2 C1 C8 116.85(11) . .
C3 C2 C7 118.04(14) . .
C3 C2 N1 119.53(13) . .
C7 C2 N1 122.24(13) . .
C4 C3 C2 120.94(15) . .
C5 C4 C3 120.37(16) . .
C6 C5 C4 119.45(16) . .
C5 C6 C7 120.57(15) . .
C6 C7 C2 120.59(15) . .
C9 C8 C1 115.03(11) . .
C10 C9 C14 118.01(13) . .
C10 C9 C8 119.89(12) . .
C14 C9 C8 122.08(12) . .
C9 C10 C11 120.77(14) . .
C12 C11 C10 120.29(15) . .
C13 C12 C11 119.82(15) . .
C12 C13 C14 119.92(16) . .
C9 C14 C13 121.18(15) . .
N2 C15 C16 109.67(12) . .
O1 C16 C15 111.92(13) . .
O1 C17 C18 111.66(14) . .
N2 C18 C17 109.72(13) . .

loop_
_geom_bond_atom_site_label_1
_geom_bond_atom_site_label_2
_geom_bond_distance
_geom_bond_site_symmetry_2
O1 C16 1.418(2) .
O1 C17 1.426(2) .
N1 C1 1.2846(17) .
N1 C2 1.4069(18) .
N2 C1 1.3611(17) .
N2 C15 1.4530(18) .
N2 C18 1.4541(19) .
C1 C8 1.5088(19) .
C2 C3 1.386(2) .
C2 C7 1.388(2) .
C3 C4 1.380(2) .
C4 C5 1.372(3) .
C5 C6 1.371(3) .
C6 C7 1.383(2) .
C8 C9 1.506(2) .
C9 C10 1.3830(19) .
C9 C14 1.383(2) .
C10 C11 1.385(2) .
C11 C12 1.369(3) .
C12 C13 1.370(3) .
C13 C14 1.384(2) .
C15 C16 1.499(2) .
C17 C18 1.494(2) .
